data_4100058
_journal_name_full 'Journal of the American Chemical Society'
_journal_paper_doi 10.1021/ja044308s
_journal_year 2005
_chemical_formula_moiety 'C18 H42 I2 Ni2 Si4'
_chemical_formula_sum 'C18 H42 I2 Ni2 Si4'
_chemical_formula_weight 742.10
_space_group_IT_number 20
_symmetry_cell_setting orthorhombic
_symmetry_space_group_name_Hall 'C 2c 2'
_symmetry_space_group_name_H-M 'C 2 2 21'
_cell_angle_alpha 90.00
_cell_angle_beta 90.00
_cell_angle_gamma 90.00
_cell_formula_units_Z 8
_cell_length_a 16.448(4)
_cell_length_b 19.038(4)
_cell_length_c 19.669(4)
_cell_measurement_temperature 173(2)
_cell_volume 6159(2)
_cod_database_code 4100058

loop_
_symmetry_equiv_pos_as_xyz
'x, y, z'
'-x, -y, z+1/2'
'-x, y, -z+1/2'
'x, -y, -z'
'x+1/2, y+1/2, z'
'-x+1/2, -y+1/2, z+1/2'
'-x+1/2, y+1/2, -z+1/2'
'x+1/2, -y+1/2, -z'

loop_
_atom_site_label
_atom_site_type_symbol
_atom_site_fract_x
_atom_site_fract_y
_atom_site_fract_z
_atom_site_U_iso_or_equiv
_atom_site_adp_type
_atom_site_occupancy
_atom_site_symmetry_multiplicity
_atom_site_calc_flag
_atom_site_refinement_flags
_atom_site_disorder_assembly
_atom_site_disorder_group
Ni1 Ni 1.01845(6) 0.22972(6) 0.83748(5) 0.0348(2) Uani 1 1 d . . .
I1 I 1.0000 0.13372(4) 0.7500 0.0522(3) Uani 1 2 d S . .
I2 I 1.0000 0.32520(4) 0.7500 0.0553(3) Uani 1 2 d S . .
Si1 Si 0.90451(15) 0.15391(13) 0.94160(13) 0.0443(6) Uani 1 1 d . . .
Si2 Si 1.08934(14) 0.37643(13) 0.92758(12) 0.0399(5) Uani 1 1 d . . .
C1 C 1.0141(5) 0.1646(4) 0.9198(4) 0.0374(18) Uani 1 1 d . . .
H1A H 1.0447 0.1196 0.9142 0.045 Uiso 1 1 calc R . .
C2 C 1.0645(5) 0.2253(4) 0.9303(3) 0.0333(17) Uani 1 1 d . . .
H2A H 1.1244 0.2197 0.9369 0.040 Uiso 1 1 calc R . .
C3 C 1.0310(5) 0.2924(4) 0.9208(4) 0.0342(18) Uani 1 1 d . . .
H3A H 0.9781 0.2964 0.9454 0.041 Uiso 1 1 calc R . .
C4 C 0.8324(6) 0.2154(6) 0.8976(6) 0.064(3) Uani 1 1 d . . .
H4B H 0.8423 0.2635 0.9133 0.096 Uiso 1 1 calc R . .
H4C H 0.7763 0.2020 0.9083 0.096 Uiso 1 1 calc R . .
H4D H 0.8409 0.2128 0.8484 0.096 Uiso 1 1 calc R . .
C5 C 0.8930(8) 0.1706(8) 1.0347(6) 0.088(4) Uani 1 1 d . . .
H5D H 0.9257 0.1366 1.0602 0.132 Uiso 1 1 calc R . .
H5E H 0.8357 0.1657 1.0475 0.132 Uiso 1 1 calc R . .
H5F H 0.9115 0.2183 1.0453 0.132 Uiso 1 1 calc R . .
C6 C 0.8769(7) 0.0623(5) 0.9178(6) 0.069(3) Uani 1 1 d . . .
H6D H 0.9106 0.0292 0.9436 0.104 Uiso 1 1 calc R . .
H6E H 0.8860 0.0554 0.8690 0.104 Uiso 1 1 calc R . .
H6F H 0.8194 0.0540 0.9283 0.104 Uiso 1 1 calc R . .
C7 C 1.1273(6) 0.3810(6) 1.0179(5) 0.064(3) Uani 1 1 d . . .
H7B H 1.1642 0.4211 1.0228 0.096 Uiso 1 1 calc R . .
H7C H 1.1565 0.3375 1.0290 0.096 Uiso 1 1 calc R . .
H7D H 1.0811 0.3866 1.0489 0.096 Uiso 1 1 calc R . .
C8 C 1.0185(6) 0.4487(5) 0.9085(5) 0.060(3) Uani 1 1 d . . .
H8D H 1.0203 0.4593 0.8598 0.091 Uiso 1 1 calc R . .
H8E H 1.0343 0.4905 0.9344 0.091 Uiso 1 1 calc R . .
H8F H 0.9632 0.4348 0.9213 0.091 Uiso 1 1 calc R . .
C9 C 1.1779(6) 0.3792(6) 0.8692(5) 0.062(3) Uani 1 1 d . . .
H9A H 1.1598 0.3695 0.8227 0.093 Uiso 1 1 calc R . .
H9B H 1.2177 0.3436 0.8830 0.093 Uiso 1 1 calc R . .
H9C H 1.2031 0.4258 0.8711 0.093 Uiso 1 1 calc R . .
Ni2 Ni 0.77137(7) 0.48718(5) 0.91220(5) 0.0383(3) Uani 1 1 d . . .
I3 I 0.76857(5) 0.40489(3) 1.01205(3) 0.0539(2) Uani 1 1 d . . .
Si3 Si 0.64410(14) 0.39577(13) 0.83099(12) 0.0391(5) Uani 1 1 d . . .
Si4 Si 0.82566(15) 0.61663(13) 0.79305(12) 0.0414(6) Uani 1 1 d . . .
C10 C 0.7564(5) 0.4110(4) 0.8418(4) 0.0402(19) Uani 1 1 d . . .
H10A H 0.7897 0.3677 0.8491 0.048 Uiso 1 1 calc R . .
C11 C 0.7998(5) 0.4699(4) 0.8162(4) 0.0376(19) Uani 1 1 d . . .
H11A H 0.8582 0.4644 0.8032 0.045 Uiso 1 1 calc R . .
C12 C 0.7661(6) 0.5374(4) 0.8202(4) 0.0398(19) Uani 1 1 d . . .
H12A H 0.7094 0.5385 0.8019 0.048 Uiso 1 1 calc R . .
C13 C 0.6246(6) 0.3069(6) 0.8637(6) 0.069(3) Uani 1 1 d . . .
H13A H 0.5673 0.2948 0.8565 0.103 Uiso 1 1 calc R . .
H13B H 0.6369 0.3053 0.9124 0.103 Uiso 1 1 calc R . .
H13C H 0.6591 0.2731 0.8396 0.103 Uiso 1 1 calc R . .
C14 C 0.5768(6) 0.4585(5) 0.8777(6) 0.064(3) Uani 1 1 d . . .
H14A H 0.5209 0.4539 0.8611 0.096 Uiso 1 1 calc R . .
H14B H 0.5958 0.5067 0.8701 0.096 Uiso 1 1 calc R . .
H14C H 0.5784 0.4480 0.9265 0.096 Uiso 1 1 calc R . .
C15 C 0.6212(6) 0.4002(7) 0.7393(5) 0.067(3) Uani 1 1 d . . .
H15A H 0.5747 0.3698 0.7290 0.101 Uiso 1 1 calc R . .
H15B H 0.6686 0.3844 0.7133 0.101 Uiso 1 1 calc R . .
H15C H 0.6081 0.4487 0.7268 0.101 Uiso 1 1 calc R . .
C16 C 0.8385(7) 0.6038(6) 0.7009(5) 0.064(3) Uani 1 1 d . . .
H16A H 0.8780 0.6378 0.6834 0.096 Uiso 1 1 calc R . .
H16B H 0.7862 0.6106 0.6780 0.096 Uiso 1 1 calc R . .
H16C H 0.8582 0.5560 0.6921 0.096 Uiso 1 1 calc R . .
C17 C 0.7619(7) 0.6951(5) 0.8093(5) 0.063(3) Uani 1 1 d . . .
H17A H 0.7910 0.7373 0.7945 0.094 Uiso 1 1 calc R . .
H17B H 0.7501 0.6985 0.8581 0.094 Uiso 1 1 calc R . .
H17C H 0.7108 0.6910 0.7840 0.094 Uiso 1 1 calc R . .
C18 C 0.9258(6) 0.6248(6) 0.8357(6) 0.068(3) Uani 1 1 d . . .
H18A H 0.9444 0.6736 0.8332 0.102 Uiso 1 1 calc R . .
H18B H 0.9653 0.5942 0.8131 0.102 Uiso 1 1 calc R . .
H18C H 0.9206 0.6109 0.8835 0.102 Uiso 1 1 calc R . .

loop_
_atom_site_aniso_label
_atom_site_aniso_U_11
_atom_site_aniso_U_22
_atom_site_aniso_U_33
_atom_site_aniso_U_23
_atom_site_aniso_U_13
_atom_site_aniso_U_12
Ni1 0.0469(6) 0.0309(5) 0.0267(5) 0.0007(4) -0.0018(4) 0.0016(5)
I1 0.0891(7) 0.0328(4) 0.0345(4) 0.000 -0.0007(4) 0.000
I2 0.1037(8) 0.0322(4) 0.0300(4) 0.000 -0.0179(4) 0.000
Si1 0.0462(14) 0.0368(14) 0.0499(14) 0.0068(11) 0.0083(11) 0.0035(11)
Si2 0.0450(13) 0.0383(13) 0.0365(12) -0.0038(10) -0.0102(10) -0.0012(11)
C1 0.046(5) 0.028(4) 0.038(4) 0.002(3) 0.004(4) 0.019(4)
C2 0.044(4) 0.034(4) 0.022(3) 0.005(3) -0.003(3) 0.002(4)
C3 0.036(4) 0.035(4) 0.031(4) 0.004(3) 0.000(3) 0.006(3)
C4 0.046(5) 0.062(7) 0.083(7) 0.018(6) -0.011(5) 0.008(5)
C5 0.074(8) 0.120(12) 0.069(8) -0.008(8) 0.026(6) 0.021(8)
C6 0.068(7) 0.028(5) 0.111(10) 0.017(6) 0.020(6) 0.000(5)
C7 0.075(7) 0.074(7) 0.043(5) -0.014(5) -0.020(5) 0.000(6)
C8 0.064(6) 0.042(6) 0.075(7) -0.011(5) -0.023(5) 0.006(5)
C9 0.049(6) 0.077(8) 0.060(6) -0.012(6) 0.004(5) -0.013(5)
Ni2 0.0478(6) 0.0373(6) 0.0296(5) 0.0041(4) 0.0000(5) -0.0024(5)
I3 0.0869(5) 0.0407(3) 0.0342(3) 0.0048(3) -0.0039(3) -0.0001(3)
Si3 0.0392(12) 0.0374(14) 0.0407(12) -0.0009(11) 0.0003(10) 0.0035(10)
Si4 0.0453(14) 0.0389(14) 0.0399(13) 0.0074(10) 0.0094(10) 0.0024(11)
C10 0.053(5) 0.030(4) 0.037(4) -0.007(4) -0.001(4) 0.014(4)
C11 0.035(4) 0.045(5) 0.033(4) -0.002(4) -0.002(3) 0.005(4)
C12 0.047(5) 0.047(5) 0.026(4) 0.012(4) -0.001(3) 0.003(4)
C13 0.060(7) 0.058(7) 0.088(8) 0.011(6) -0.003(6) -0.001(5)
C14 0.038(5) 0.054(6) 0.100(8) -0.016(6) 0.009(5) 0.008(5)
C15 0.050(6) 0.091(9) 0.060(6) -0.004(7) -0.005(5) 0.002(6)
C16 0.066(6) 0.070(8) 0.056(6) 0.021(6) 0.018(5) 0.009(6)
C17 0.077(7) 0.051(6) 0.061(6) 0.004(5) 0.016(5) 0.006(6)
C18 0.058(6) 0.065(7) 0.080(7) 0.008(6) -0.013(6) -0.010(5)
